data_1561134
loop_
_publ_author_name
'su, guanglong'
'Thompson, Connor J.'
'Yamazaki, Ken'
'Rozsar, Daniel'
'Christensen, Kirsten'
'Hamlin, Trevor A.'
'Dixon, Darren'

_publ_section_title
;
 A Bifunctional Iminophosphorane Squaramide Catalyzed Enantioselective
 Synthesis of Hydroquinazolines via Intramolecular Aza-Michael Reaction to
 \a,\b-Unsaturated Esters
;
_journal_name_full 'Chemical Science'
_journal_paper_doi 10.1039/D1SC00856K
_journal_year 2021
_chemical_absolute_configuration ad
_chemical_formula_moiety 'C20 H21 I N2 O3'
_chemical_formula_sum 'C20 H21 I N2 O3'
_chemical_formula_weight 464.30
_chemical_melting_point ?
_space_group_IT_number 4
_space_group_name_Hall 'P 2yb'
_space_group_name_H-M_alt 'P 1 21 1'
_symmetry_cell_setting monoclinic
_symmetry_space_group_name_Hall 'P 2yb'
_symmetry_space_group_name_H-M 'P 1 21 1'
_atom_sites_solution_hydrogens difmap
_atom_sites_solution_primary other
_audit_creation_date 2020-11-05
_audit_creation_method 'CRYSTALS_ver_14.61_build_7903 '
_audit_update_record
;
2021-01-07 deposited with the CCDC.	2021-03-17 downloaded from the CCDC.
;
_cell_angle_alpha 90
_cell_angle_beta 93.8204(9)
_cell_angle_gamma 90
_cell_formula_units_Z 4
_cell_length_a 13.46500(10)
_cell_length_b 9.55400(10)
_cell_length_c 15.72860(10)
_cell_measurement_reflns_used 17367
_cell_measurement_temperature 150
_cell_measurement_theta_max 76.64
_cell_measurement_theta_min 2.82
_cell_volume 2018.90(3)
_computing_cell_refinement
; 
 CrysAlisPro (Rigaku Oxford Diffraction, 2017) 
;
_computing_data_collection 'SuperNova, (Oxford Diffraction, 2010)'
_computing_data_reduction
; 
 CrysAlisPro (Rigaku Oxford Diffraction, 2017) 
;
_computing_molecular_graphics 'CAMERON (Watkin et al., 1996)'
_computing_publication_material 'CRYSTALS (Betteridge et al., 2003)'
_computing_structure_refinement 'CRYSTALS (Betteridge et al., 2003)'
_computing_structure_solution 'Superflip (Palatinus & Chapuis, 2007)'
_diffrn_ambient_temperature 150
_diffrn_measured_fraction_theta_full 0.999
_diffrn_measured_fraction_theta_max 0.994
_diffrn_measurement_device Area
_diffrn_measurement_device_type 'Oxford Diffraction SuperNova'
_diffrn_measurement_method \w
_diffrn_radiation_monochromator 'focussing mirrors'
_diffrn_radiation_type 'Cu K\a'
_diffrn_radiation_wavelength 1.54184
_diffrn_reflns_av_R_equivalents 0.031
_diffrn_reflns_av_sigmaI/netI 0.0341
_diffrn_reflns_av_unetI/netI 0.034
_diffrn_reflns_limit_h_max 16
_diffrn_reflns_limit_h_min -16
_diffrn_reflns_limit_k_max 11
_diffrn_reflns_limit_k_min -11
_diffrn_reflns_limit_l_max 19
_diffrn_reflns_limit_l_min -19
_diffrn_reflns_number 22597
_diffrn_reflns_theta_full 75.043
_diffrn_reflns_theta_max 76.574
_diffrn_reflns_theta_min 2.816
_diffrn_standards_number 0
_exptl_absorpt_coefficient_mu 12.635
_exptl_absorpt_correction_T_max 0.36
_exptl_absorpt_correction_T_min 0.03
_exptl_absorpt_correction_type multi-scan
_exptl_absorpt_process_details
; 
 CrysAlisPro (Rigaku Oxford Diffraction, 2017) 
;
_exptl_crystal_colour clear_pale_colourless
_exptl_crystal_density_diffrn 1.527
_exptl_crystal_density_meas ?
_exptl_crystal_density_method 'not measured'
_exptl_crystal_description lath
_exptl_crystal_F_000 928
_exptl_crystal_size_max 0.23
_exptl_crystal_size_mid 0.10
_exptl_crystal_size_min 0.08
_refine_diff_density_max 1.58
_refine_diff_density_min -0.66
_refine_ls_abs_structure_details
; 
 Parsons, Flack & Wagner (2013), 
 0 Friedel Pairs 
;
_refine_ls_abs_structure_Flack 0.
_refine_ls_extinction_method None
_refine_ls_goodness_of_fit_ref 1.0586
_refine_ls_hydrogen_treatment constr
_refine_ls_matrix_type full
_refine_ls_number_parameters 470
_refine_ls_number_reflns 8251
_refine_ls_number_restraints 1
_refine_ls_R_factor_all 0.0752
_refine_ls_R_factor_gt 0.0748
_refine_ls_shift/su_max 0.0005529
_refine_ls_shift/su_mean 0.0000175
_refine_ls_structure_factor_coef Fsqd
_refine_ls_weighting_details
;
 Method= Modified Sheldrick 
 w=1/[\s^2^(F^2^) + ( 0.15P)^2^ + 0.21P] 
 ,where P=(max(Fo^2^,0) + 2Fc^2^)/3 
;
_refine_ls_weighting_scheme calc
_refine_ls_wR_factor_all 0.1746
_refine_ls_wR_factor_gt 0.1730
_refine_ls_wR_factor_ref 0.1746
_reflns_limit_h_max 16
_reflns_limit_h_min -16
_reflns_limit_k_max 11
_reflns_limit_k_min -11
_reflns_limit_l_max 19
_reflns_limit_l_min 0
_reflns_number_gt 8112
_reflns_number_total 8251
_reflns_threshold_expression I>2.0\s(I)
_oxford_diffrn_Wilson_B_factor 5.53
_oxford_diffrn_Wilson_scale 0.10
_oxford_refine_ls_scale 3.54(6)
_oxford_structure_analysis_title 7355
_cod_data_source_file d1sc00856k2.cif
_cod_data_source_block 2j
_cod_depositor_comments
;
The following automatic conversions were performed:

data item '_chemical_melting_point' value 'not measured' was changed
to '?' -- the value is undefined or not given.

data item '_exptl_crystal_density_meas' value 'not measured' was
changed to '?' -- the value is perceived as not measured.

Automatic conversion script
Id: cif_fix_values 7556 2019-12-06 15:28:31Z antanas 
;
_cod_original_sg_symbol_H-M 'P 21 '
_cod_database_code 1561134
_oxford_refine_reflns_threshold_expression I>-3.0\s(I)
_refine_ls_r_factor_ref 0.0752
_reflns_number_all 8251
_oxford_hooft_y 0.
_oxford_bijvoet_difference 0.
_oxford_refined_flack_x 0.003(5)

loop_
_symmetry_equiv_pos_as_xyz
x,y,z
-x,y+1/2,-z

loop_
_atom_site_label
_atom_site_type_symbol
_atom_site_fract_x
_atom_site_fract_y
_atom_site_fract_z
_atom_site_U_iso_or_equiv
_atom_site_occupancy
_atom_site_adp_type
_atom_site_refinement_flags_posn
_atom_site_refinement_flags_adp
_atom_site_refinement_flags_occupancy
_atom_site_disorder_assembly
_atom_site_disorder_group
_atom_site_attached_hydrogens
O1 O 0.4277(2) 0.5001(4) 0.6185(2) 0.0588 1.0000 Uani . . . . . .
C2 C 0.5026(3) 0.5725(5) 0.6190(3) 0.0546 1.0000 Uani . . . . . .
N3 N 0.5720(3) 0.5716(5) 0.6865(3) 0.0572 1.0000 Uani . . . . . .
C4 C 0.6485(3) 0.6693(5) 0.6996(3) 0.0552 1.0000 Uani . . . . . .
C5 C 0.6950(4) 0.6914(6) 0.7797(3) 0.0650 1.0000 Uani . . . . . .
C6 C 0.7703(4) 0.7909(7) 0.7882(4) 0.0712 1.0000 Uani . . . . . .
C7 C 0.7968(4) 0.8689(7) 0.7187(4) 0.0719 1.0000 Uani . . . . . .
C8 C 0.7497(4) 0.8472(5) 0.6387(4) 0.0627 1.0000 Uani . . . . . .
C9 C 0.6757(3) 0.7439(5) 0.6287(3) 0.0550 1.0000 Uani . . . . . .
C10 C 0.6286(3) 0.7013(4) 0.5433(3) 0.0531 1.0000 Uani . . . . . .
N11 N 0.5231(3) 0.6605(4) 0.5526(2) 0.0533 1.0000 Uani . . . . . .
C12 C 0.4519(4) 0.6817(5) 0.4841(3) 0.0558 1.0000 Uani . . . . . .
C13 C 0.3505(4) 0.6902(5) 0.4968(4) 0.0622 1.0000 Uani . . . . . .
C14 C 0.2815(4) 0.7144(6) 0.4300(5) 0.0716 1.0000 Uani . . . . . .
C15 C 0.3121(5) 0.7309(6) 0.3469(4) 0.0755 1.0000 Uani . . . . . .
C16 C 0.4124(5) 0.7236(6) 0.3342(4) 0.0738 1.0000 Uani . . . . . .
C17 C 0.4820(4) 0.6980(6) 0.4010(3) 0.0637 1.0000 Uani . . . . . .
I18 I 0.21013(6) 0.77454(9) 0.24613(5) 0.1208 1.0000 Uani . . . . . .
C19 C 0.6827(4) 0.5739(5) 0.5070(3) 0.0555 1.0000 Uani . . . . . .
C20 C 0.7773(3) 0.6123(5) 0.4642(3) 0.0550 1.0000 Uani . . . . . .
O21 O 0.8089(3) 0.7285(4) 0.4580(3) 0.0750 1.0000 Uani . . . . . .
O22 O 0.8180(3) 0.4949(4) 0.4364(2) 0.0598 1.0000 Uani . . . . . .
C23 C 0.9127(3) 0.4976(6) 0.3930(3) 0.0620 1.0000 Uani . . . . . .
C24 C 0.8999(5) 0.5826(6) 0.3109(4) 0.0717 1.0000 Uani . . . . . .
C25 C 0.9282(5) 0.3438(7) 0.3741(4) 0.0754 1.0000 Uani . . . . . .
C26 C 0.9947(5) 0.5522(14) 0.4523(7) 0.1149 1.0000 Uani . . . . . .
O51 O 0.4868(3) 0.9386(5) 0.1616(2) 0.0652 1.0000 Uani . . . . . .
C52 C 0.5758(4) 0.9161(5) 0.1562(3) 0.0578 1.0000 Uani . . . . . .
N53 N 0.6403(3) 0.9100(5) 0.2277(3) 0.0611 1.0000 Uani . . . . . .
C54 C 0.7441(3) 0.9244(5) 0.2257(3) 0.0558 1.0000 Uani . . . . . .
C55 C 0.8018(4) 0.9680(6) 0.2963(3) 0.0627 1.0000 Uani . . . . . .
C56 C 0.9036(4) 0.9827(6) 0.2909(4) 0.0665 1.0000 Uani . . . . . .
C57 C 0.9470(4) 0.9533(6) 0.2156(4) 0.0651 1.0000 Uani . . . . . .
C58 C 0.8888(4) 0.9082(5) 0.1453(3) 0.0597 1.0000 Uani . . . . . .
C59 C 0.7862(3) 0.8929(4) 0.1493(3) 0.0536 1.0000 Uani . . . . . .
C60 C 0.7194(3) 0.8369(5) 0.0777(3) 0.0525 1.0000 Uani . . . . . .
N61 N 0.6189(3) 0.9008(4) 0.0798(2) 0.0544 1.0000 Uani . . . . . .
C62 C 0.5584(3) 0.8980(5) 0.0021(3) 0.0546 1.0000 Uani . . . . . .
C63 C 0.4710(4) 0.8201(6) -0.0081(3) 0.0636 1.0000 Uani . . . . . .
C64 C 0.4175(4) 0.8123(6) -0.0859(4) 0.0683 1.0000 Uani . . . . . .
C65 C 0.4526(4) 0.8815(6) -0.1554(3) 0.0614 1.0000 Uani . . . . . .
C66 C 0.5394(4) 0.9593(6) -0.1472(3) 0.0649 1.0000 Uani . . . . . .
C67 C 0.5917(4) 0.9676(5) -0.0687(3) 0.0606 1.0000 Uani . . . . . .
I68 I 0.37142(3) 0.87040(8) -0.27359(2) 0.0795 1.0000 Uani . . . . . .
C69 C 0.7110(3) 0.6761(5) 0.0805(3) 0.0555 1.0000 Uani . . . . . .
C70 C 0.8046(3) 0.6101(5) 0.0490(3) 0.0549 1.0000 Uani . . . . . .
O71 O 0.8509(3) 0.6593(4) -0.0055(3) 0.0685 1.0000 Uani . . . . . .
O72 O 0.8229(3) 0.4889(3) 0.0882(2) 0.0558 1.0000 Uani . . . . . .
C73 C 0.9046(4) 0.3981(5) 0.0613(3) 0.0584 1.0000 Uani . . . . . .
C74 C 1.0033(4) 0.4719(7) 0.0719(4) 0.0687 1.0000 Uani . . . . . .
C75 C 0.9024(7) 0.2765(7) 0.1239(5) 0.0881 1.0000 Uani . . . . . .
C76 C 0.8783(4) 0.3508(6) -0.0300(4) 0.0684 1.0000 Uani . . . . . .
H51 H 0.6761 0.6413 0.8262 0.0781 1.0000 Uiso R . . . . .
H61 H 0.8037 0.8055 0.8411 0.0849 1.0000 Uiso R . . . . .
H71 H 0.8465 0.9362 0.7258 0.0858 1.0000 Uiso R . . . . .
H81 H 0.7659 0.9001 0.5930 0.0748 1.0000 Uiso R . . . . .
H101 H 0.6326 0.7787 0.5034 0.0633 1.0000 Uiso R . . . . .
H131 H 0.3298 0.6792 0.5521 0.0748 1.0000 Uiso R . . . . .
H141 H 0.2141 0.7189 0.4401 0.0860 1.0000 Uiso R . . . . .
H161 H 0.4337 0.7357 0.2792 0.0890 1.0000 Uiso R . . . . .
H171 H 0.5485 0.6919 0.3905 0.0759 1.0000 Uiso R . . . . .
H191 H 0.6993 0.5088 0.5527 0.0665 1.0000 Uiso R . . . . .
H192 H 0.6381 0.5289 0.4646 0.0667 1.0000 Uiso R . . . . .
H243 H 0.9569 0.5703 0.2786 0.1078 1.0000 Uiso R . . . . .
H242 H 0.8410 0.5505 0.2789 0.1079 1.0000 Uiso R . . . . .
H241 H 0.8927 0.6793 0.3246 0.1078 1.0000 Uiso R . . . . .
H251 H 0.9899 0.3335 0.3472 0.1129 1.0000 Uiso R . . . . .
H252 H 0.9305 0.2927 0.4265 0.1129 1.0000 Uiso R . . . . .
H253 H 0.8735 0.3119 0.3365 0.1129 1.0000 Uiso R . . . . .
H263 H 1.0574 0.5332 0.4292 0.1720 1.0000 Uiso R . . . . .
H262 H 0.9924 0.5069 0.5064 0.1719 1.0000 Uiso R . . . . .
H261 H 0.9871 0.6511 0.4597 0.1719 1.0000 Uiso R . . . . .
H551 H 0.7735 0.9868 0.3471 0.0749 1.0000 Uiso R . . . . .
H561 H 0.9422 1.0117 0.3384 0.0798 1.0000 Uiso R . . . . .
H571 H 1.0157 0.9629 0.2123 0.0778 1.0000 Uiso R . . . . .
H581 H 0.9186 0.8874 0.0946 0.0716 1.0000 Uiso R . . . . .
H601 H 0.7465 0.8620 0.0237 0.0631 1.0000 Uiso R . . . . .
H631 H 0.4480 0.7728 0.0380 0.0761 1.0000 Uiso R . . . . .
H641 H 0.3594 0.7605 -0.0917 0.0818 1.0000 Uiso R . . . . .
H661 H 0.5616 1.0064 -0.1939 0.0782 1.0000 Uiso R . . . . .
H671 H 0.6502 1.0199 -0.0631 0.0726 1.0000 Uiso R . . . . .
H691 H 0.7025 0.6467 0.1382 0.0667 1.0000 Uiso R . . . . .
H692 H 0.6551 0.6464 0.0436 0.0666 1.0000 Uiso R . . . . .
H743 H 1.0567 0.4062 0.0718 0.1026 1.0000 Uiso R . . . . .
H742 H 1.0069 0.5228 0.1243 0.1025 1.0000 Uiso R . . . . .
H741 H 1.0089 0.5360 0.0254 0.1031 1.0000 Uiso R . . . . .
H751 H 0.9523 0.2095 0.1108 0.1319 1.0000 Uiso R . . . . .
H752 H 0.8379 0.2332 0.1186 0.1318 1.0000 Uiso R . . . . .
H753 H 0.9147 0.3098 0.1809 0.1319 1.0000 Uiso R . . . . .
H763 H 0.9223 0.2768 -0.0447 0.1027 1.0000 Uiso R . . . . .
H762 H 0.8108 0.3189 -0.0349 0.1026 1.0000 Uiso R . . . . .
H761 H 0.8867 0.4291 -0.0677 0.1027 1.0000 Uiso R . . . . .
H31 H 0.5594 0.5192 0.7293 0.0691 1.0000 Uiso R . . . . .
H531 H 0.6159 0.9246 0.2760 0.0729 1.0000 Uiso R . . . . .

loop_
_atom_site_aniso_label
_atom_site_aniso_U_11
_atom_site_aniso_U_22
_atom_site_aniso_U_33
_atom_site_aniso_U_23
_atom_site_aniso_U_13
_atom_site_aniso_U_12
O1 0.0535(15) 0.0710(18) 0.0523(15) 0.0049(13) 0.0064(12) -0.0066(13)
C2 0.0506(19) 0.065(2) 0.048(2) -0.0005(17) 0.0019(16) -0.0001(16)
N3 0.0552(17) 0.068(2) 0.0484(18) 0.0091(15) 0.0053(14) -0.0061(15)
C4 0.0485(18) 0.065(2) 0.052(2) -0.0016(17) 0.0052(15) 0.0022(16)
C5 0.059(2) 0.079(3) 0.057(2) -0.001(2) 0.0049(19) -0.005(2)
C6 0.058(2) 0.090(4) 0.066(3) -0.012(3) 0.002(2) -0.005(2)
C7 0.057(2) 0.078(3) 0.081(3) -0.012(3) 0.006(2) -0.012(2)
C8 0.058(2) 0.065(3) 0.066(2) -0.001(2) 0.0102(19) -0.0058(18)
C9 0.0497(18) 0.056(2) 0.060(2) 0.0003(17) 0.0081(17) 0.0003(15)
C10 0.0513(19) 0.0539(19) 0.055(2) 0.0044(16) 0.0101(16) -0.0024(15)
N11 0.0512(17) 0.0601(18) 0.0493(17) 0.0039(14) 0.0067(13) -0.0026(13)
C12 0.060(2) 0.055(2) 0.052(2) 0.0006(16) 0.0032(17) 0.0009(16)
C13 0.061(2) 0.057(2) 0.068(3) -0.0014(19) 0.002(2) 0.0029(17)
C14 0.062(2) 0.060(3) 0.091(4) -0.002(2) -0.013(2) 0.0019(19)
C15 0.087(3) 0.058(2) 0.077(3) 0.009(2) -0.030(3) -0.004(2)
C16 0.098(4) 0.064(3) 0.057(3) 0.006(2) -0.010(3) 0.000(2)
C17 0.071(3) 0.065(3) 0.054(2) 0.0058(18) 0.002(2) 0.0024(19)
I18 0.1336(5) 0.0968(3) 0.1212(5) 0.0337(3) -0.0715(4) -0.0161(3)
C19 0.059(2) 0.056(2) 0.053(2) 0.0021(16) 0.0095(17) -0.0007(15)
C20 0.057(2) 0.061(2) 0.048(2) 0.0007(16) 0.0079(16) 0.0012(16)
O21 0.074(2) 0.067(2) 0.088(3) -0.0101(18) 0.035(2) -0.0096(16)
O22 0.0596(17) 0.0669(18) 0.0535(16) 0.0011(13) 0.0093(13) 0.0046(13)
C23 0.047(2) 0.082(3) 0.057(2) -0.010(2) 0.0069(17) 0.0033(18)
C24 0.078(3) 0.066(3) 0.074(3) -0.001(2) 0.026(3) -0.004(2)
C25 0.077(3) 0.084(4) 0.066(3) 0.002(2) 0.013(2) 0.021(3)
C26 0.062(3) 0.177(10) 0.103(6) -0.069(6) -0.006(3) 0.004(4)
O51 0.0545(15) 0.091(2) 0.0506(16) -0.0068(15) 0.0068(13) 0.0128(15)
C52 0.058(2) 0.067(2) 0.049(2) 0.0002(17) 0.0061(17) 0.0064(17)
N53 0.0560(18) 0.080(2) 0.0481(17) -0.0007(16) 0.0091(15) 0.0147(16)
C54 0.055(2) 0.061(2) 0.051(2) 0.0018(16) 0.0035(17) 0.0073(16)
C55 0.069(3) 0.065(2) 0.053(2) 0.0017(18) 0.001(2) 0.0137(19)
C56 0.069(3) 0.065(3) 0.063(3) -0.001(2) -0.008(2) 0.007(2)
C57 0.056(2) 0.065(3) 0.074(3) 0.008(2) 0.005(2) -0.0005(18)
C58 0.055(2) 0.062(2) 0.063(2) 0.0056(18) 0.0081(18) 0.0036(16)
C59 0.0539(19) 0.054(2) 0.053(2) 0.0060(15) 0.0070(16) 0.0063(15)
C60 0.0523(18) 0.058(2) 0.0478(18) 0.0004(14) 0.0089(15) 0.0071(14)
N61 0.0536(17) 0.062(2) 0.0483(17) -0.0005(13) 0.0055(14) 0.0066(13)
C62 0.0563(19) 0.060(2) 0.0481(19) 0.0006(15) 0.0081(16) 0.0099(16)
C63 0.065(2) 0.070(3) 0.056(2) 0.0026(19) 0.006(2) -0.0009(19)
C64 0.063(2) 0.075(3) 0.067(3) -0.003(2) 0.004(2) -0.001(2)
C65 0.063(2) 0.072(3) 0.0484(19) -0.0052(19) -0.0013(16) 0.019(2)
C66 0.070(3) 0.075(3) 0.051(2) 0.0092(19) 0.009(2) 0.009(2)
C67 0.058(2) 0.066(2) 0.058(2) 0.0057(19) 0.0041(18) 0.0024(18)
I68 0.0803(2) 0.1038(3) 0.05286(19) -0.00924(15) -0.00736(13) 0.01505(18)
C69 0.0555(19) 0.059(2) 0.052(2) -0.0002(16) 0.0091(16) 0.0035(16)
C70 0.056(2) 0.053(2) 0.056(2) -0.0002(16) 0.0061(17) 0.0048(15)
O71 0.077(2) 0.0632(18) 0.069(2) 0.0097(15) 0.0257(18) 0.0148(15)
O72 0.0626(16) 0.0564(15) 0.0493(15) 0.0031(12) 0.0100(12) 0.0064(12)
C73 0.068(2) 0.055(2) 0.053(2) 0.0006(16) 0.0130(18) 0.0143(17)
C74 0.063(2) 0.080(3) 0.062(3) -0.009(2) -0.003(2) 0.012(2)
C75 0.111(5) 0.070(3) 0.087(4) 0.021(3) 0.029(4) 0.029(3)
C76 0.069(2) 0.072(3) 0.065(3) -0.018(2) 0.006(2) 0.009(2)

loop_
_atom_type_symbol
_atom_type_scat_dispersion_real
_atom_type_scat_dispersion_imag
_atom_type_scat_Cromer_Mann_a1
_atom_type_scat_Cromer_Mann_b1
_atom_type_scat_Cromer_Mann_a2
_atom_type_scat_Cromer_Mann_b2
_atom_type_scat_Cromer_Mann_a3
_atom_type_scat_Cromer_Mann_b3
_atom_type_scat_Cromer_Mann_a4
_atom_type_scat_Cromer_Mann_b4
_atom_type_scat_Cromer_Mann_c
_atom_type_scat_source
C 0.0181 0.0091 2.3100 20.8439 1.0200 10.2075 1.5886 0.5687 0.8650 51.6512 0.2156 'International Tables Vol C 4.2.6.8 and 6.1.1.4'
H 0.0000 0.0000 0.4930 10.5109 0.3229 26.1257 0.1402 3.1424 0.0408 57.7998 0.0030 'International Tables Vol C 4.2.6.8 and 6.1.1.4'
I -0.3257 6.8362 20.1472 4.3470 18.9949 0.3814 7.5138 27.7660 2.2735 66.8776 4.0712 'International Tables Vol C 4.2.6.8 and 6.1.1.4'
N 0.0311 0.0180 12.2126 0.0057 3.1322 9.8933 2.0125 28.9975 1.1663 0.5826 -11.5290 'International Tables Vol C 4.2.6.8 and 6.1.1.4'
O 0.0492 0.0322 3.0485 13.2771 2.2868 5.7011 1.5463 0.3239 0.8670 32.9089 0.2508 'International Tables Vol C 4.2.6.8 and 6.1.1.4'

loop_
_geom_angle_atom_site_label_1
_geom_angle_site_symmetry_1
_geom_angle_atom_site_label_2
_geom_angle_site_symmetry_2
_geom_angle_atom_site_label_3
_geom_angle_site_symmetry_3
_geom_angle
_geom_angle_publ_flag
O1 . C2 . N3 . 121.5(4) yes
O1 . C2 . N11 . 123.0(4) yes
N3 . C2 . N11 . 115.5(4) yes
C2 . N3 . C4 . 124.8(4) yes
C2 . N3 . H31 . 116.6 no
C4 . N3 . H31 . 117.0 no
N3 . C4 . C5 . 121.3(4) yes
N3 . C4 . C9 . 117.1(4) yes
C5 . C4 . C9 . 121.5(5) yes
C4 . C5 . C6 . 118.3(5) yes
C4 . C5 . H51 . 120.6 no
C6 . C5 . H51 . 121.1 no
C5 . C6 . C7 . 121.0(5) yes
C5 . C6 . H61 . 119.7 no
C7 . C6 . H61 . 119.3 no
C6 . C7 . C8 . 120.6(5) yes
C6 . C7 . H71 . 119.8 no
C8 . C7 . H71 . 119.7 no
C7 . C8 . C9 . 119.0(5) yes
C7 . C8 . H81 . 120.8 no
C9 . C8 . H81 . 120.2 no
C8 . C9 . C4 . 119.6(5) yes
C8 . C9 . C10 . 123.0(4) yes
C4 . C9 . C10 . 117.3(4) yes
C9 . C10 . N11 . 109.4(3) yes
C9 . C10 . C19 . 111.2(4) yes
N11 . C10 . C19 . 107.8(4) yes
C9 . C10 . H101 . 109.4 no
N11 . C10 . H101 . 110.9 no
C19 . C10 . H101 . 108.2 no
C10 . N11 . C2 . 118.2(4) yes
C10 . N11 . C12 . 119.5(4) yes
C2 . N11 . C12 . 120.3(4) yes
N11 . C12 . C13 . 121.5(4) yes
N11 . C12 . C17 . 120.2(4) yes
C13 . C12 . C17 . 118.2(5) yes
C12 . C13 . C14 . 121.3(5) yes
C12 . C13 . H131 . 118.8 no
C14 . C13 . H131 . 120.0 no
C13 . C14 . C15 . 120.3(5) yes
C13 . C14 . H141 . 119.6 no
C15 . C14 . H141 . 120.1 no
C14 . C15 . C16 . 118.7(5) yes
C14 . C15 . I18 . 121.0(5) yes
C16 . C15 . I18 . 120.3(5) yes
C15 . C16 . C17 . 121.3(6) yes
C15 . C16 . H161 . 119.4 no
C17 . C16 . H161 . 119.3 no
C12 . C17 . C16 . 120.3(5) yes
C12 . C17 . H171 . 120.2 no
C16 . C17 . H171 . 119.5 no
C10 . C19 . C20 . 113.7(4) yes
C10 . C19 . H191 . 108.9 no
C20 . C19 . H191 . 108.9 no
C10 . C19 . H192 . 108.5 no
C20 . C19 . H192 . 107.6 no
H191 . C19 . H192 . 109.2 no
C19 . C20 . O21 . 124.9(4) yes
C19 . C20 . O22 . 108.5(4) yes
O21 . C20 . O22 . 126.6(4) yes
C20 . O22 . C23 . 121.4(4) yes
O22 . C23 . C24 . 110.3(4) yes
O22 . C23 . C25 . 101.9(4) yes
C24 . C23 . C25 . 111.1(4) yes
O22 . C23 . C26 . 109.9(5) yes
C24 . C23 . C26 . 112.3(7) yes
C25 . C23 . C26 . 110.8(7) yes
C23 . C24 . H243 . 109.6 no
C23 . C24 . H242 . 108.4 no
H243 . C24 . H242 . 110.3 no
C23 . C24 . H241 . 109.4 no
H243 . C24 . H241 . 109.5 no
H242 . C24 . H241 . 109.5 no
C23 . C25 . H251 . 108.6 no
C23 . C25 . H252 . 108.8 no
H251 . C25 . H252 . 110.3 no
C23 . C25 . H253 . 108.5 no
H251 . C25 . H253 . 110.3 no
H252 . C25 . H253 . 110.3 no
C23 . C26 . H263 . 109.4 no
C23 . C26 . H262 . 109.3 no
H263 . C26 . H262 . 109.4 no
C23 . C26 . H261 . 109.9 no
H263 . C26 . H261 . 109.7 no
H262 . C26 . H261 . 109.1 no
O51 . C52 . N53 . 121.2(4) yes
O51 . C52 . N61 . 123.3(5) yes
N53 . C52 . N61 . 115.5(4) yes
C52 . N53 . C54 . 123.5(4) yes
C52 . N53 . H531 . 117.3 no
C54 . N53 . H531 . 116.3 no
N53 . C54 . C55 . 121.3(4) yes
N53 . C54 . C59 . 117.4(4) yes
C55 . C54 . C59 . 121.4(4) yes
C54 . C55 . C56 . 119.2(5) yes
C54 . C55 . H551 . 120.8 no
C56 . C55 . H551 . 120.0 no
C55 . C56 . C57 . 120.5(5) yes
C55 . C56 . H561 . 119.0 no
C57 . C56 . H561 . 120.4 no
C56 . C57 . C58 . 119.9(5) yes
C56 . C57 . H571 . 120.3 no
C58 . C57 . H571 . 119.8 no
C57 . C58 . C59 . 120.5(5) yes
C57 . C58 . H581 . 119.6 no
C59 . C58 . H581 . 119.8 no
C58 . C59 . C54 . 118.5(5) yes
C58 . C59 . C60 . 123.5(4) yes
C54 . C59 . C60 . 118.0(4) yes
C59 . C60 . N61 . 109.8(3) yes
C59 . C60 . C69 . 112.2(4) yes
N61 . C60 . C69 . 109.9(4) yes
C59 . C60 . H601 . 109.1 no
N61 . C60 . H601 . 108.2 no
C69 . C60 . H601 . 107.6 no
C60 . N61 . C52 . 120.0(4) yes
C60 . N61 . C62 . 116.3(3) yes
C52 . N61 . C62 . 120.1(4) yes
N61 . C62 . C63 . 122.7(4) yes
N61 . C62 . C67 . 118.7(4) yes
C63 . C62 . C67 . 118.4(4) yes
C62 . C63 . C64 . 121.3(5) yes
C62 . C63 . H631 . 119.6 no
C64 . C63 . H631 . 119.1 no
C63 . C64 . C65 . 119.2(5) yes
C63 . C64 . H641 . 120.3 no
C65 . C64 . H641 . 120.5 no
C64 . C65 . C66 . 120.8(5) yes
C64 . C65 . I68 . 119.3(4) yes
C66 . C65 . I68 . 119.8(4) yes
C65 . C66 . C67 . 119.4(5) yes
C65 . C66 . H661 . 120.1 no
C67 . C66 . H661 . 120.5 no
C62 . C67 . C66 . 120.9(5) yes
C62 . C67 . H671 . 119.6 no
C66 . C67 . H671 . 119.4 no
C60 . C69 . C70 . 109.9(4) yes
C60 . C69 . H691 . 109.3 no
C70 . C69 . H691 . 109.8 no
C60 . C69 . H692 . 109.5 no
C70 . C69 . H692 . 108.2 no
H691 . C69 . H692 . 110.2 no
C69 . C70 . O71 . 123.8(4) yes
C69 . C70 . O72 . 110.0(4) yes
O71 . C70 . O72 . 126.1(4) yes
C70 . O72 . C73 . 119.7(3) yes
O72 . C73 . C74 . 111.2(4) yes
O72 . C73 . C75 . 102.4(4) yes
C74 . C73 . C75 . 109.9(5) yes
O72 . C73 . C76 . 108.2(4) yes
C74 . C73 . C76 . 113.0(4) yes
C75 . C73 . C76 . 111.7(5) yes
C73 . C74 . H743 . 110.6 no
C73 . C74 . H742 . 109.2 no
H743 . C74 . H742 . 109.9 no
C73 . C74 . H741 . 109.1 no
H743 . C74 . H741 . 108.8 no
H742 . C74 . H741 . 109.3 no
C73 . C75 . H751 . 109.0 no
C73 . C75 . H752 . 109.1 no
H751 . C75 . H752 . 109.7 no
C73 . C75 . H753 . 110.0 no
H751 . C75 . H753 . 110.1 no
H752 . C75 . H753 . 108.9 no
C73 . C76 . H763 . 109.7 no
C73 . C76 . H762 . 109.2 no
H763 . C76 . H762 . 110.1 no
C73 . C76 . H761 . 108.6 no
H763 . C76 . H761 . 108.9 no
H762 . C76 . H761 . 110.3 no

loop_
_geom_bond_atom_site_label_1
_geom_bond_site_symmetry_1
_geom_bond_atom_site_label_2
_geom_bond_site_symmetry_2
_geom_bond_distance
_geom_bond_publ_flag
O1 . C2 . 1.223(6) yes
C2 . N3 . 1.367(6) yes
C2 . N11 . 1.384(6) yes
N3 . C4 . 1.395(6) yes
N3 . H31 . 0.865 no
C4 . C5 . 1.386(7) yes
C4 . C9 . 1.392(6) yes
C5 . C6 . 1.390(8) yes
C5 . H51 . 0.924 no
C6 . C7 . 1.389(10) yes
C6 . H61 . 0.930 no
C7 . C8 . 1.386(9) yes
C7 . H71 . 0.930 no
C8 . C9 . 1.404(6) yes
C8 . H81 . 0.917 no
C9 . C10 . 1.504(7) yes
C10 . N11 . 1.489(5) yes
C10 . C19 . 1.547(6) yes
C10 . H101 . 0.974 no
N11 . C12 . 1.409(6) yes
C12 . C13 . 1.394(7) yes
C12 . C17 . 1.403(7) yes
C13 . C14 . 1.375(8) yes
C13 . H131 . 0.938 no
C14 . C15 . 1.405(10) yes
C14 . H141 . 0.933 no
C15 . C16 . 1.381(10) yes
C15 . I18 . 2.069(6) yes
C16 . C17 . 1.382(8) yes
C16 . H161 . 0.936 no
C17 . H171 . 0.924 no
C19 . C20 . 1.523(6) yes
C19 . H191 . 0.965 no
C19 . H192 . 0.968 no
C20 . O21 . 1.196(6) yes
C20 . O22 . 1.335(6) yes
O22 . C23 . 1.486(5) yes
C23 . C24 . 1.525(8) yes
C23 . C25 . 1.516(8) yes
C23 . C26 . 1.492(9) yes
C24 . H243 . 0.956 no
C24 . H242 . 0.961 no
C24 . H241 . 0.955 no
C25 . H251 . 0.963 no
C25 . H252 . 0.957 no
C25 . H253 . 0.961 no
C26 . H263 . 0.957 no
C26 . H262 . 0.958 no
C26 . H261 . 0.959 no
O51 . C52 . 1.226(6) yes
C52 . N53 . 1.375(7) yes
C52 . N61 . 1.377(5) yes
N53 . C54 . 1.407(6) yes
N53 . H531 . 0.858 no
C54 . C55 . 1.377(8) yes
C54 . C59 . 1.395(6) yes
C55 . C56 . 1.386(8) yes
C55 . H551 . 0.924 no
C56 . C57 . 1.383(8) yes
C56 . H561 . 0.924 no
C57 . C58 . 1.381(9) yes
C57 . H571 . 0.935 no
C58 . C59 . 1.395(6) yes
C58 . H581 . 0.938 no
C59 . C60 . 1.493(7) yes
C60 . N61 . 1.487(5) yes
C60 . C69 . 1.541(6) yes
C60 . H601 . 0.976 no
N61 . C62 . 1.423(6) yes
C62 . C63 . 1.393(7) yes
C62 . C67 . 1.397(6) yes
C63 . C64 . 1.380(8) yes
C63 . H631 . 0.925 no
C64 . C65 . 1.387(8) yes
C64 . H641 . 0.924 no
C65 . C66 . 1.384(8) yes
C65 . I68 . 2.095(5) yes
C66 . C67 . 1.383(8) yes
C66 . H661 . 0.927 no
C67 . H671 . 0.932 no
C69 . C70 . 1.521(5) yes
C69 . H691 . 0.965 no
C69 . H692 . 0.962 no
C70 . O71 . 1.190(6) yes
C70 . O72 . 1.328(6) yes
O72 . C73 . 1.484(5) yes
C73 . C74 . 1.504(8) yes
C73 . C75 . 1.525(7) yes
C73 . C76 . 1.525(7) yes
C74 . H743 . 0.954 no
C74 . H742 . 0.955 no
C74 . H741 . 0.961 no
C75 . H751 . 0.960 no
C75 . H752 . 0.960 no
C75 . H753 . 0.956 no
C76 . H763 . 0.960 no
C76 . H762 . 0.958 no
C76 . H761 . 0.965 no

loop_
_geom_hbond_atom_site_label_D
_geom_hbond_site_symmetry_D
_geom_hbond_atom_site_label_H
_geom_hbond_site_symmetry_H
_geom_hbond_atom_site_label_A
_geom_hbond_site_symmetry_A
_geom_hbond_angle_DHA
_geom_hbond_distance_DH
_geom_hbond_distance_HA
_geom_hbond_distance_DA
_geom_hbond_publ_flag
N3 . H31 . O51 2_646 166 0.87 2.02 2.865(8) yes
N53 . H531 . O1 2_656 167 0.86 1.94 2.779(8) yes
